data_4300300
loop_
_publ_author_name
'Loiseau, Thierry'
'Muguerra, Herv\'e'
'Marrot, Jer\^ome'
'F\'erey, G\'erard'
'Haouas, Mohamed'
'Taulelle, Francis'

_publ_section_title
;
 A Ladderlike Chain Aluminum Fluoride ([Al2F8]2-)n with Edge-Sharing
 AlF6 Octahedra
;
_journal_coden_ASTM INOCAJ
_journal_issue 8
_journal_name_full 'Inorganic Chemistry'
_journal_page_first 2920
_journal_page_last 2925
_journal_paper_doi 10.1021/ic048461z
_journal_volume 44
_journal_year 2005
_chemical_formula_sum 'C19 H18 Al2 F8 N2 O6'
_chemical_formula_weight 576.31
_space_group_IT_number 2
_symmetry_cell_setting triclinic
_symmetry_space_group_name_Hall '-P 1'
_symmetry_space_group_name_H-M 'P -1'
_cell_angle_alpha 81.230(2)
_cell_angle_beta 84.417(2)
_cell_angle_gamma 89.450(2)
_cell_formula_units_Z 2
_cell_length_a 7.2192(2)
_cell_length_b 8.8443(3)
_cell_length_c 17.2514(6)
_cell_measurement_temperature 298(2)
_cell_volume 1083.42(6)
_diffrn_ambient_temperature 298(2)
_exptl_crystal_density_diffrn 1.767
_cod_duplicate_entry 4300839
_cod_database_code 4300300

loop_
_symmetry_equiv_pos_as_xyz
'x, y, z'
'-x, -y, -z'

loop_
_atom_site_label
_atom_site_type_symbol
_atom_site_fract_x
_atom_site_fract_y
_atom_site_fract_z
_atom_site_U_iso_or_equiv
_atom_site_adp_type
_atom_site_occupancy
_atom_site_symmetry_multiplicity
_atom_site_calc_flag
_atom_site_refinement_flags
_atom_site_disorder_assembly
_atom_site_disorder_group
Al1 Al 0.51141(8) 0.88774(8) 0.44555(4) 0.01761(19) Uani 1 1 d . . .
Al2 Al 0.01391(8) 0.89711(8) 0.44095(4) 0.01824(19) Uani 1 1 d . . .
F1 F 0.53727(16) 1.09409(15) 0.44678(7) 0.0208(3) Uani 1 1 d . . .
F2 F 0.26588(15) 0.92363(16) 0.43227(7) 0.0259(3) Uani 1 1 d . . .
F3 F 0.46984(17) 0.69292(15) 0.47123(8) 0.0287(3) Uani 1 1 d . . .
F4 F 0.55717(17) 0.89753(16) 0.34377(7) 0.0296(4) Uani 1 1 d . . .
F5 F 0.76086(15) 0.86767(15) 0.45671(7) 0.0254(3) Uani 1 1 d . . .
F6 F -0.01483(16) 1.10188(14) 0.45102(7) 0.0208(3) Uani 1 1 d . . .
F7 F 0.04345(17) 0.69956(16) 0.45198(8) 0.0289(3) Uani 1 1 d . . .
F8 F 0.01091(18) 0.93931(17) 0.33873(7) 0.0309(4) Uani 1 1 d . . .
C1 C 0.2120(3) 0.9147(3) 1.06582(14) 0.0282(6) Uani 1 1 d . . .
C2 C 0.2090(3) 0.7568(3) 1.07229(15) 0.0325(6) Uani 1 1 d . . .
H2 H 0.1796 0.6984 1.1214 0.039 Uiso 1 1 calc R . .
C3 C 0.2492(3) 0.6841(3) 1.00687(14) 0.0317(6) Uani 1 1 d . . .
C4 C 0.2933(4) 0.7732(3) 0.93335(14) 0.0342(6) Uani 1 1 d . . .
H4 H 0.3193 0.7260 0.8889 0.041 Uiso 1 1 calc R . .
C5 C 0.2986(3) 0.9322(3) 0.92611(14) 0.0308(6) Uani 1 1 d . . .
C6 C 0.2584(3) 1.0031(3) 0.99243(13) 0.0306(6) Uani 1 1 d . . .
H6 H 0.2624 1.1092 0.9878 0.037 Uiso 1 1 calc R . .
C7 C 0.1655(3) 0.9934(3) 1.13659(15) 0.0304(6) Uani 1 1 d . . .
C8 C 0.2475(4) 0.5155(3) 1.01120(15) 0.0387(7) Uani 1 1 d . . .
C9 C 0.3482(4) 1.0281(4) 0.84819(15) 0.0346(6) Uani 1 1 d . . .
O1 O 0.1172(3) 0.8946(2) 1.20002(11) 0.0472(5) Uani 1 1 d . . .
H1 H 0.0855 0.9406 1.2369 0.071 Uiso 1 1 calc R . .
O2 O 0.1712(3) 1.1297(2) 1.13535(11) 0.0496(6) Uani 1 1 d . . .
O3 O 0.3579(4) 0.9486(2) 0.78931(11) 0.0563(6) Uani 1 1 d . . .
H3 H 0.3902 1.0049 0.7480 0.084 Uiso 1 1 calc R . .
O4 O 0.3747(4) 1.1631(3) 0.84010(12) 0.0646(7) Uani 1 1 d . . .
O5 O 0.1957(3) 0.4425(2) 1.08313(11) 0.0546(6) Uani 1 1 d . . .
H5 H 0.2107 0.3503 1.0839 0.082 Uiso 1 1 calc R . .
O6 O 0.2881(4) 0.4487(3) 0.95665(13) 0.0735(8) Uani 1 1 d . . .
N1A N 0.7460(3) 0.3720(3) 0.38002(12) 0.0379(6) Uani 1 1 d . . .
H1A H 0.7006 0.3231 0.4247 0.046 Uiso 1 1 calc R . .
C2A C 0.8034(4) 0.2920(3) 0.32281(16) 0.0376(7) Uani 1 1 d . . .
H2A H 0.7958 0.1858 0.3315 0.045 Uiso 1 1 calc R . .
C3A C 0.8732(3) 0.3678(4) 0.25151(16) 0.0401(7) Uani 1 1 d . . .
H3A H 0.9152 0.3142 0.2109 0.048 Uiso 1 1 calc R . .
C4A C 0.8805(4) 0.5249(4) 0.24046(17) 0.0473(8) Uani 1 1 d . . .
H4A H 0.9243 0.5784 0.1916 0.057 Uiso 1 1 calc R . .
C5A C 0.8234(4) 0.6029(4) 0.30143(19) 0.0455(8) Uani 1 1 d . . .
H5A H 0.8311 0.7091 0.2947 0.055 Uiso 1 1 calc R . .
C6A C 0.7556(3) 0.5232(4) 0.37141(17) 0.0374(7) Uani 1 1 d . . .
H6A H 0.7159 0.5742 0.4133 0.045 Uiso 1 1 calc R . .
N1B N 0.2643(3) 0.5441(3) 0.36087(13) 0.0354(6) Uani 1 1 d . . .
H1B H 0.2266 0.6034 0.3943 0.042 Uiso 1 1 calc R . .
C2B C 0.2336(3) 0.3944(4) 0.38041(15) 0.0360(7) Uani 1 1 d . . .
H2B H 0.1740 0.3555 0.4295 0.043 Uiso 1 1 calc R . .
C3B C 0.2897(3) 0.2985(3) 0.32829(17) 0.0377(7) Uani 1 1 d . . .
H3B H 0.2696 0.1936 0.3413 0.045 Uiso 1 1 calc R . .
C4B C 0.3767(3) 0.3595(4) 0.25600(16) 0.0385(7) Uani 1 1 d . . .
H4B H 0.4143 0.2956 0.2194 0.046 Uiso 1 1 calc R . .
C5B C 0.4084(3) 0.5135(4) 0.23764(16) 0.0377(7) Uani 1 1 d . . .
H5B H 0.4682 0.5548 0.1889 0.045 Uiso 1 1 calc R . .
C6B C 0.3510(4) 0.6059(3) 0.29183(17) 0.0376(7) Uani 1 1 d . . .
H6B H 0.3722 0.7109 0.2806 0.045 Uiso 1 1 calc R . .

loop_
_atom_site_aniso_label
_atom_site_aniso_U_11
_atom_site_aniso_U_22
_atom_site_aniso_U_33
_atom_site_aniso_U_23
_atom_site_aniso_U_13
_atom_site_aniso_U_12
Al1 0.0168(3) 0.0199(5) 0.0163(4) -0.0052(3) 0.0017(3) -0.0001(3)
Al2 0.0171(3) 0.0211(5) 0.0174(4) -0.0066(3) 0.0001(3) 0.0009(3)
F1 0.0255(6) 0.0186(8) 0.0180(6) -0.0030(6) 0.0004(5) -0.0015(5)
F2 0.0163(6) 0.0338(9) 0.0289(7) -0.0114(6) 0.0012(5) 0.0006(5)
F3 0.0358(7) 0.0173(9) 0.0333(8) -0.0046(6) -0.0029(6) -0.0020(6)
F4 0.0312(7) 0.0402(10) 0.0170(7) -0.0076(7) 0.0041(6) -0.0022(6)
F5 0.0168(6) 0.0314(9) 0.0300(7) -0.0127(6) 0.0003(6) 0.0009(5)
F6 0.0261(6) 0.0186(8) 0.0176(6) -0.0034(6) -0.0004(5) 0.0015(5)
F7 0.0298(7) 0.0200(9) 0.0381(8) -0.0103(7) 0.0005(6) 0.0026(6)
F8 0.0340(7) 0.0418(10) 0.0178(7) -0.0086(6) -0.0006(6) -0.0015(6)
C1 0.0332(12) 0.0269(17) 0.0237(13) -0.0041(12) 0.0020(11) -0.0006(11)
C2 0.0408(14) 0.0314(19) 0.0224(13) 0.0008(12) 0.0041(11) -0.0030(12)
C3 0.0402(14) 0.0278(18) 0.0265(14) -0.0051(12) 0.0012(12) 0.0008(11)
C4 0.0439(14) 0.0364(19) 0.0222(13) -0.0083(13) 0.0029(12) 0.0015(12)
C5 0.0376(13) 0.0281(18) 0.0255(13) -0.0028(12) 0.0020(12) -0.0022(11)
C6 0.0407(13) 0.0237(18) 0.0266(14) -0.0031(12) -0.0004(12) -0.0011(11)
C7 0.0392(13) 0.0266(18) 0.0246(14) -0.0045(13) 0.0018(12) 0.0002(12)
C8 0.0564(17) 0.030(2) 0.0281(15) -0.0022(14) 0.0030(14) -0.0020(13)
C9 0.0485(15) 0.0287(19) 0.0255(14) -0.0027(13) 0.0003(12) -0.0039(12)
O1 0.0831(15) 0.0303(13) 0.0253(10) -0.0079(9) 0.0143(10) -0.0006(10)
O2 0.0865(15) 0.0266(14) 0.0341(11) -0.0076(10) 0.0071(10) -0.0036(10)
O3 0.1065(18) 0.0373(15) 0.0221(10) -0.0043(9) 0.0099(12) -0.0079(12)
O4 0.125(2) 0.0361(17) 0.0284(11) 0.0002(11) 0.0063(12) -0.0168(13)
O5 0.0961(17) 0.0267(14) 0.0365(11) -0.0017(10) 0.0112(12) -0.0023(12)
O6 0.138(2) 0.0405(17) 0.0399(13) -0.0153(12) 0.0146(14) -0.0003(14)
N1A 0.0347(11) 0.0497(19) 0.0256(12) 0.0046(12) 0.0009(10) -0.0079(11)
C2A 0.0423(14) 0.0277(18) 0.0453(17) -0.0074(14) -0.0135(14) 0.0037(12)
C3A 0.0352(14) 0.054(2) 0.0333(16) -0.0160(16) 0.0010(13) 0.0074(13)
C4A 0.0397(15) 0.062(3) 0.0338(16) 0.0111(16) 0.0024(13) -0.0139(14)
C5A 0.0448(15) 0.0292(19) 0.061(2) -0.0007(16) -0.0089(16) -0.0052(13)
C6A 0.0338(13) 0.042(2) 0.0387(16) -0.0174(15) 0.0015(12) 0.0022(12)
N1B 0.0386(11) 0.0376(17) 0.0327(13) -0.0165(12) -0.0001(10) 0.0063(10)
C2B 0.0347(13) 0.042(2) 0.0276(14) 0.0040(14) -0.0007(12) -0.0045(12)
C3B 0.0407(14) 0.0236(18) 0.0477(18) -0.0021(14) -0.0035(14) 0.0008(12)
C4B 0.0361(14) 0.043(2) 0.0404(17) -0.0198(15) -0.0015(13) 0.0064(13)
C5B 0.0344(13) 0.046(2) 0.0304(15) -0.0009(14) 0.0008(12) -0.0059(12)
C6B 0.0433(14) 0.0256(18) 0.0430(17) -0.0018(14) -0.0050(14) -0.0037(12)

loop_
_geom_bond_atom_site_label_1
_geom_bond_atom_site_label_2
_geom_bond_distance
_geom_bond_site_symmetry_2
_geom_bond_publ_flag
Al1 F3 1.7339(15) . ?
Al1 F4 1.7438(13) . ?
Al1 F2 1.8279(12) . ?
Al1 F5 1.8337(12) . ?
Al1 F1 1.8398(14) . ?
Al1 F1 1.8874(13) 2_676 ?
Al1 Al1 2.9275(13) 2_676 ?
Al2 F7 1.7417(15) . ?
Al2 F8 1.7482(14) . ?
Al2 F2 1.8250(12) . ?
Al2 F5 1.8357(13) 1_455 ?
Al2 F6 1.8534(14) . ?
Al2 F6 1.8656(12) 2_576 ?
Al2 Al2 2.9237(12) 2_576 ?
F1 Al1 1.8873(13) 2_676 ?
F5 Al2 1.8358(13) 1_655 ?
F6 Al2 1.8656(12) 2_576 ?
C1 C2 1.384(4) . ?
C1 C6 1.395(3) . ?
C1 C7 1.504(3) . ?
C2 C3 1.387(3) . ?
C2 H2 0.9300 . ?
C3 C4 1.397(4) . ?
C3 C8 1.482(4) . ?
C4 C5 1.393(4) . ?
C4 H4 0.9300 . ?
C5 C6 1.392(3) . ?
C5 C9 1.490(4) . ?
C6 H6 0.9300 . ?
C7 O2 1.204(3) . ?
C7 O1 1.312(3) . ?
C8 O6 1.198(3) . ?
C8 O5 1.329(3) . ?
C9 O4 1.196(3) . ?
C9 O3 1.317(3) . ?
O1 H1 0.8200 . ?
O3 H3 0.8200 . ?
O5 H5 0.8200 . ?
N1A C6A 1.325(4) . ?
N1A C2A 1.332(3) . ?
N1A H1A 0.8600 . ?
C2A C3A 1.360(4) . ?
C2A H2A 0.9300 . ?
C3A C4A 1.374(4) . ?
C3A H3A 0.9300 . ?
C4A C5A 1.373(4) . ?
C4A H4A 0.9300 . ?
C5A C6A 1.351(4) . ?
C5A H5A 0.9300 . ?
C6A H6A 0.9300 . ?
N1B C2B 1.331(4) . ?
N1B C6B 1.331(4) . ?
N1B H1B 0.8600 . ?
C2B C3B 1.359(4) . ?
C2B H2B 0.9300 . ?
C3B C4B 1.375(4) . ?
C3B H3B 0.9300 . ?
C4B C5B 1.367(4) . ?
C4B H4B 0.9300 . ?
C5B C6B 1.366(4) . ?
C5B H5B 0.9300 . ?
C6B H6B 0.9300 . ?
